data_2221386
loop_
_publ_author_name
'Dai, Bao-Jiang'
'Liu, Yuan-Yuan'
'Xu, Qing-Bing'
'Hu, Jing'
'Zhu, Hong-Jun'

_publ_section_title
;
 1-(4-Fluorophenyl)-5-(4-methoxyphenyl)pyrazolidin-3-one
;
_journal_coeditor_code HK2631
_journal_issue 4
_journal_name_full 'Acta Crystallographica Section E'
_journal_page_first o675
_journal_paper_doi 10.1107/S1600536809007144
_journal_volume 65
_journal_year 2009
_chemical_formula_iupac 'C16 H15 F N2 O2'
_chemical_formula_moiety 'C16 H15 F N2 O2'
_chemical_formula_sum 'C16 H15 F N2 O2'
_chemical_formula_weight 286.30
_chemical_name_systematic
;
1-(4-Fluorophenyl)-5-(4-methoxyphenyl)pyrazolidin-3-one
;
_space_group_IT_number 14
_symmetry_cell_setting monoclinic
_symmetry_space_group_name_Hall '-P 2ybc'
_symmetry_space_group_name_H-M 'P 1 21/c 1'
_atom_sites_solution_hydrogens geom
_atom_sites_solution_primary direct
_atom_sites_solution_secondary difmap
_audit_creation_method SHELXL-97
_cell_angle_alpha 90.00
_cell_angle_beta 101.05(3)
_cell_angle_gamma 90.00
_cell_formula_units_Z 4
_cell_length_a 11.455(2)
_cell_length_b 7.1590(14)
_cell_length_c 18.136(4)
_cell_measurement_reflns_used 25
_cell_measurement_temperature 294(2)
_cell_measurement_theta_max 13
_cell_measurement_theta_min 10
_cell_volume 1459.7(5)
_computing_cell_refinement 'CAD-4 Software (Enraf--Nonius, 1985)'
_computing_data_collection 'CAD-4 Software (Enraf--Nonius, 1985)'
_computing_data_reduction 'XCAD4 (Harms & Wocadlo, 1995)'
_computing_molecular_graphics 'ORTEP-3 for Windows (Farrugia, 1997) and PLATON (Spek, 2009)'
_computing_publication_material 'SHELXTL (Sheldrick, 2008)'
_computing_structure_refinement 'SHELXL97 (Sheldrick, 2008)'
_computing_structure_solution 'SHELXS97 (Sheldrick, 2008)'
_diffrn_ambient_temperature 294(2)
_diffrn_measured_fraction_theta_full 0.994
_diffrn_measured_fraction_theta_max 0.994
_diffrn_measurement_device_type 'Enraf--Nonius CAD-4'
_diffrn_measurement_method \w/2\q
_diffrn_radiation_monochromator graphite
_diffrn_radiation_source 'fine-focus sealed tube'
_diffrn_radiation_type MoK\a
_diffrn_radiation_wavelength 0.71073
_diffrn_reflns_av_R_equivalents 0.0225
_diffrn_reflns_av_sigmaI/netI 0.0377
_diffrn_reflns_limit_h_max 13
_diffrn_reflns_limit_h_min 0
_diffrn_reflns_limit_k_max 8
_diffrn_reflns_limit_k_min 0
_diffrn_reflns_limit_l_max 21
_diffrn_reflns_limit_l_min -21
_diffrn_reflns_number 2991
_diffrn_reflns_theta_full 25.97
_diffrn_reflns_theta_max 25.97
_diffrn_reflns_theta_min 1.81
_diffrn_standards_decay_% 0
_diffrn_standards_interval_time 120
_diffrn_standards_number 3
_exptl_absorpt_coefficient_mu 0.096
_exptl_absorpt_correction_T_max 0.9910
_exptl_absorpt_correction_T_min 0.9690
_exptl_absorpt_correction_type psi-scan
_exptl_absorpt_process_details '(North <i>et al.</i>,  1968)'
_exptl_crystal_colour colorless
_exptl_crystal_density_diffrn 1.303
_exptl_crystal_density_method 'not measured'
_exptl_crystal_description needle
_exptl_crystal_F_000 600
_exptl_crystal_size_max 0.4
_exptl_crystal_size_mid 0.4
_exptl_crystal_size_min 0.3
_refine_diff_density_max 0.181
_refine_diff_density_min -0.178
_refine_ls_extinction_coef 0.038(5)
_refine_ls_extinction_expression Fc^*^=kFc[1+0.001xFc^2^\l^3^/sin(2\q)]^-1/4^
_refine_ls_extinction_method 'SHELXL97 (Sheldrick, 2008)'
_refine_ls_goodness_of_fit_ref 1.014
_refine_ls_hydrogen_treatment constr
_refine_ls_matrix_type full
_refine_ls_number_parameters 191
_refine_ls_number_reflns 2844
_refine_ls_number_restraints 0
_refine_ls_restrained_S_all 1.014
_refine_ls_R_factor_all 0.0830
_refine_ls_R_factor_gt 0.0491
_refine_ls_shift/su_max 0.001
_refine_ls_shift/su_mean 0.000
_refine_ls_structure_factor_coef Fsqd
_refine_ls_weighting_details 'calc w=1/[\s^2^(Fo^2^)+(0.1P)^2^] where P=(Fo^2^+2Fc^2^)/3'
_refine_ls_weighting_scheme calc
_refine_ls_wR_factor_gt 0.1402
_refine_ls_wR_factor_ref 0.1636
_reflns_number_gt 1869
_reflns_number_total 2844
_reflns_threshold_expression I>2\s(I)
_cod_data_source_file hk2631.cif
_cod_data_source_block I
_cod_original_sg_symbol_H-M 'P 21/c'
_cod_database_code 2221386
_cod_database_fobs_code 2221386

loop_
_symmetry_equiv_pos_as_xyz
'x, y, z'
'-x, y+1/2, -z+1/2'
'-x, -y, -z'
'x, -y-1/2, z-1/2'

loop_
_atom_site_type_symbol
_atom_site_label
_atom_site_fract_x
_atom_site_fract_y
_atom_site_fract_z
_atom_site_U_iso_or_equiv
_atom_site_adp_type
_atom_site_calc_flag
_atom_site_refinement_flags
_atom_site_occupancy
_atom_site_disorder_assembly
_atom_site_disorder_group
O O1 0.48784(13) 0.2552(2) 0.03274(8) 0.0523(4) Uani d . 1 . .
O O2 0.38835(15) -0.1685(2) -0.36578(8) 0.0597(5) Uani d . 1 . .
N N1 0.26509(14) 0.3997(2) -0.11625(9) 0.0405(4) Uani d . 1 . .
N N2 0.37005(14) 0.4183(2) -0.06107(10) 0.0468(5) Uani d . 1 . .
H H2A 0.4116 0.5192 -0.0556 0.056 Uiso calc R 1 . .
F F -0.11183(16) 0.8402(3) -0.07221(14) 0.1260(8) Uani d . 1 . .
C C1 -0.0185(2) 0.7276(4) -0.08105(18) 0.0724(8) Uani d . 1 . .
C C2 -0.0298(2) 0.6229(4) -0.14437(16) 0.0694(8) Uani d . 1 . .
H H2B -0.0996 0.6247 -0.1803 0.083 Uiso calc R 1 . .
C C3 0.0654(2) 0.5135(3) -0.15406(13) 0.0541(6) Uani d . 1 . .
H H3A 0.0603 0.4424 -0.1975 0.065 Uiso calc R 1 . .
C C4 0.16815(17) 0.5086(2) -0.09998(11) 0.0393(5) Uani d . 1 . .
C C5 0.1755(2) 0.6150(3) -0.03597(12) 0.0525(6) Uani d . 1 . .
H H5A 0.2443 0.6122 0.0009 0.063 Uiso calc R 1 . .
C C6 0.0806(2) 0.7261(4) -0.02653(17) 0.0723(8) Uani d . 1 . .
H H6A 0.0848 0.7985 0.0165 0.087 Uiso calc R 1 . .
C C7 0.24222(18) 0.1930(3) -0.12010(11) 0.0393(5) Uani d . 1 . .
H H7A 0.1569 0.1709 -0.1237 0.047 Uiso calc R 1 . .
C C8 0.30920(19) 0.1193(3) -0.04418(10) 0.0436(5) Uani d . 1 . .
H H8A 0.2559 0.1040 -0.0090 0.052 Uiso calc R 1 . .
H H8B 0.3472 0.0006 -0.0501 0.052 Uiso calc R 1 . .
C C9 0.39987(18) 0.2682(3) -0.01826(11) 0.0416(5) Uani d . 1 . .
C C10 0.28206(17) 0.1019(3) -0.18638(10) 0.0391(5) Uani d . 1 . .
C C11 0.33591(18) 0.1959(3) -0.23771(11) 0.0443(5) Uani d . 1 . .
H H11A 0.3490 0.3238 -0.2323 0.053 Uiso calc R 1 . .
C C12 0.3703(2) 0.1032(3) -0.29659(11) 0.0486(5) Uani d . 1 . .
H H12A 0.4069 0.1687 -0.3302 0.058 Uiso calc R 1 . .
C C13 0.35087(19) -0.0874(3) -0.30603(10) 0.0455(5) Uani d . 1 . .
C C14 0.2963(2) -0.1830(3) -0.25569(13) 0.0592(7) Uani d . 1 . .
H H14A 0.2825 -0.3107 -0.2613 0.071 Uiso calc R 1 . .
C C15 0.2625(2) -0.0876(3) -0.19703(12) 0.0560(6) Uani d . 1 . .
H H15A 0.2254 -0.1529 -0.1636 0.067 Uiso calc R 1 . .
C C16 0.3801(2) -0.3669(4) -0.37188(14) 0.0655(7) Uani d . 1 . .
H H16A 0.4084 -0.4069 -0.4158 0.098 Uiso calc R 1 . .
H H16B 0.2987 -0.4044 -0.3758 0.098 Uiso calc R 1 . .
H H16C 0.4276 -0.4230 -0.3281 0.098 Uiso calc R 1 . .

loop_
_atom_site_aniso_label
_atom_site_aniso_U_11
_atom_site_aniso_U_22
_atom_site_aniso_U_33
_atom_site_aniso_U_12
_atom_site_aniso_U_13
_atom_site_aniso_U_23
O1 0.0529(9) 0.0421(9) 0.0565(9) 0.0060(7) -0.0034(7) 0.0017(7)
O2 0.0751(11) 0.0584(11) 0.0486(9) -0.0018(8) 0.0194(8) -0.0099(7)
N1 0.0387(9) 0.0295(9) 0.0521(10) 0.0020(7) 0.0053(7) -0.0001(7)
N2 0.0361(9) 0.0319(9) 0.0678(11) -0.0014(7) -0.0017(8) 0.0030(8)
F 0.0732(12) 0.1078(16) 0.200(2) 0.0392(11) 0.0325(13) -0.0413(15)
C1 0.0470(14) 0.0575(16) 0.114(2) 0.0138(12) 0.0199(15) -0.0134(15)
C2 0.0464(14) 0.0637(17) 0.0911(19) 0.0095(12) -0.0040(13) -0.0011(15)
C3 0.0482(13) 0.0478(13) 0.0622(14) 0.0055(10) -0.0001(10) -0.0054(11)
C4 0.0425(11) 0.0267(10) 0.0486(11) 0.0025(8) 0.0082(9) 0.0043(8)
C5 0.0536(13) 0.0472(13) 0.0551(13) 0.0021(10) 0.0069(10) -0.0084(10)
C6 0.0711(18) 0.0606(17) 0.0880(19) 0.0055(13) 0.0226(15) -0.0289(14)
C7 0.0399(10) 0.0281(10) 0.0501(11) -0.0005(8) 0.0090(9) 0.0009(8)
C8 0.0552(13) 0.0344(11) 0.0425(11) -0.0020(9) 0.0131(9) 0.0010(9)
C9 0.0455(11) 0.0328(11) 0.0476(11) 0.0064(9) 0.0122(9) -0.0014(9)
C10 0.0441(11) 0.0322(10) 0.0395(10) 0.0001(8) 0.0044(8) 0.0022(8)
C11 0.0478(12) 0.0341(10) 0.0495(12) -0.0044(9) 0.0060(9) 0.0027(9)
C12 0.0550(13) 0.0484(13) 0.0434(11) -0.0081(10) 0.0120(10) 0.0032(9)
C13 0.0501(12) 0.0479(13) 0.0365(10) 0.0015(10) 0.0032(9) -0.0026(9)
C14 0.0896(19) 0.0362(12) 0.0557(13) -0.0053(12) 0.0238(13) -0.0048(10)
C15 0.0857(17) 0.0367(12) 0.0518(12) -0.0080(11) 0.0287(12) 0.0011(9)
C16 0.0717(16) 0.0648(16) 0.0614(14) -0.0109(13) 0.0162(12) -0.0278(13)

loop_
_atom_type_symbol
_atom_type_description
_atom_type_scat_dispersion_real
_atom_type_scat_dispersion_imag
_atom_type_scat_source
C C 0.0033 0.0016 'International Tables Vol C Tables 4.2.6.8 and 6.1.1.4'
H H 0.0000 0.0000 'International Tables Vol C Tables 4.2.6.8 and 6.1.1.4'
N N 0.0061 0.0033 'International Tables Vol C Tables 4.2.6.8 and 6.1.1.4'
O O 0.0106 0.0060 'International Tables Vol C Tables 4.2.6.8 and 6.1.1.4'
F F 0.0171 0.0103 'International Tables Vol C Tables 4.2.6.8 and 6.1.1.4'

loop_
_geom_angle_atom_site_label_1
_geom_angle_atom_site_label_2
_geom_angle_atom_site_label_3
_geom_angle_site_symmetry_1
_geom_angle_site_symmetry_3
_geom_angle
_geom_angle_publ_flag
C13 O2 C16 . . 117.22(18) ?
N2 N1 C4 . . 112.97(15) ?
N2 N1 C7 . . 104.02(14) ?
C4 N1 C7 . . 114.23(15) ?
N1 N2 H2A . . 122.4 ?
C9 N2 N1 . . 115.13(16) ?
C9 N2 H2A . . 122.4 ?
C2 C1 F . . 118.3(3) ?
C6 C1 F . . 118.8(3) ?
C6 C1 C2 . . 122.9(2) ?
C1 C2 C3 . . 118.2(2) ?
C1 C2 H2B . . 120.9 ?
C3 C2 H2B . . 120.9 ?
C2 C3 C4 . . 120.7(2) ?
C2 C3 H3A . . 119.7 ?
C4 C3 H3A . . 119.7 ?
C3 C4 N1 . . 117.15(18) ?
C5 C4 N1 . . 123.33(18) ?
C5 C4 C3 . . 119.40(19) ?
C4 C5 C6 . . 120.0(2) ?
C4 C5 H5A . . 120.0 ?
C6 C5 H5A . . 120.0 ?
C1 C6 C5 . . 118.9(2) ?
C1 C6 H6A . . 120.6 ?
C5 C6 H6A . . 120.6 ?
N1 C7 C8 . . 104.13(15) ?
N1 C7 C10 . . 112.66(16) ?
N1 C7 H7A . . 109.0 ?
C8 C7 H7A . . 109.0 ?
C10 C7 C8 . . 112.90(16) ?
C10 C7 H7A . . 109.0 ?
C7 C8 H8A . . 111.1 ?
C7 C8 H8B . . 111.1 ?
C9 C8 C7 . . 103.53(16) ?
C9 C8 H8A . . 111.1 ?
C9 C8 H8B . . 111.1 ?
H8A C8 H8B . . 109.0 ?
O1 C9 N2 . . 125.42(19) ?
O1 C9 C8 . . 126.75(18) ?
N2 C9 C8 . . 107.82(17) ?
C15 C10 C11 . . 117.64(19) ?
C15 C10 C7 . . 117.95(18) ?
C11 C10 C7 . . 124.40(18) ?
C10 C11 H11A . . 119.4 ?
C12 C11 C10 . . 121.1(2) ?
C12 C11 H11A . . 119.4 ?
C11 C12 C13 . . 120.42(19) ?
C11 C12 H12A . . 119.8 ?
C13 C12 H12A . . 119.8 ?
O2 C13 C14 . . 124.3(2) ?
O2 C13 C12 . . 116.56(19) ?
C14 C13 C12 . . 119.17(19) ?
C15 C14 C13 . . 119.6(2) ?
C15 C14 H14A . . 120.2 ?
C13 C14 H14A . . 120.2 ?
C10 C15 H15A . . 119.0 ?
C14 C15 C10 . . 122.1(2) ?
C14 C15 H15A . . 119.0 ?
O2 C16 H16A . . 109.5 ?
O2 C16 H16B . . 109.5 ?
O2 C16 H16C . . 109.5 ?
H16A C16 H16B . . 109.5 ?
H16A C16 H16C . . 109.5 ?
H16B C16 H16C . . 109.5 ?

loop_
_geom_bond_atom_site_label_1
_geom_bond_atom_site_label_2
_geom_bond_site_symmetry_2
_geom_bond_distance
_geom_bond_publ_flag
O1 C9 . 1.234(2) ?
O2 C13 . 1.369(2) ?
O2 C16 . 1.427(3) ?
N1 N2 . 1.415(2) ?
N1 C4 . 1.433(2) ?
N1 C7 . 1.502(2) ?
N2 C9 . 1.331(2) ?
N2 H2A . 0.8600 ?
F C1 . 1.372(3) ?
C2 C1 . 1.357(4) ?
C2 H2B . 0.9300 ?
C3 C2 . 1.380(3) ?
C3 H3A . 0.9300 ?
C4 C3 . 1.381(3) ?
C4 C5 . 1.378(3) ?
C5 C6 . 1.384(3) ?
C5 H5A . 0.9300 ?
C6 C1 . 1.356(4) ?
C6 H6A . 0.9300 ?
C7 C8 . 1.536(3) ?
C7 C10 . 1.513(3) ?
C7 H7A . 0.9800 ?
C8 H8A . 0.9700 ?
C8 H8B . 0.9700 ?
C9 C8 . 1.500(3) ?
C10 C15 . 1.382(3) ?
C11 C10 . 1.386(3) ?
C11 C12 . 1.378(3) ?
C11 H11A . 0.9300 ?
C12 C13 . 1.388(3) ?
C12 H12A . 0.9300 ?
C13 C14 . 1.382(3) ?
C14 C15 . 1.381(3) ?
C14 H14A . 0.9300 ?
C15 H15A . 0.9300 ?
C16 H16A . 0.9600 ?
C16 H16B . 0.9600 ?
C16 H16C . 0.9600 ?

loop_
_geom_hbond_atom_site_label_D
_geom_hbond_atom_site_label_H
_geom_hbond_atom_site_label_A
_geom_hbond_site_symmetry_A
_geom_hbond_distance_DH
_geom_hbond_distance_HA
_geom_hbond_distance_DA
_geom_hbond_angle_DHA
_geom_hbond_publ_flag
N2 H2A O1 3_665 0.86 1.98 2.838(2) 175 yes
C5 H5A N2 . 0.93 2.43 2.747(3) 100 yes
C8 H8A F 3_565 0.97 2.45 3.388(3) 164 yes
C11 H11A N1 . 0.93 2.53 2.885(3) 103 yes
C2 H2B Cg2 2_545 0.93 2.71 3.589(3) 157 yes
C15 H15A Cg1 1_565 0.93 2.89 3.801(3) 167 yes

loop_
_geom_torsion_atom_site_label_1
_geom_torsion_atom_site_label_2
_geom_torsion_atom_site_label_3
_geom_torsion_atom_site_label_4
_geom_torsion_site_symmetry_1
_geom_torsion_site_symmetry_2
_geom_torsion_site_symmetry_3
_geom_torsion_site_symmetry_4
_geom_torsion
_geom_torsion_publ_flag
C4 N1 N2 C9 . . . . 109.31(19) ?
C7 N1 N2 C9 . . . . -15.1(2) ?
N2 N1 C4 C3 . . . . 174.02(17) ?
N2 N1 C4 C5 . . . . -2.1(3) ?
C7 N1 C4 C3 . . . . -67.3(2) ?
C7 N1 C4 C5 . . . . 116.5(2) ?
N2 N1 C7 C8 . . . . 22.13(18) ?
N2 N1 C7 C10 . . . . -100.56(17) ?
C4 N1 C7 C8 . . . . -101.47(18) ?
C4 N1 C7 C10 . . . . 135.84(17) ?
N1 N2 C9 O1 . . . . 179.81(18) ?
N1 N2 C9 C8 . . . . 0.8(2) ?
C16 O2 C13 C12 . . . . 173.8(2) ?
C16 O2 C13 C14 . . . . -6.0(3) ?
C3 C2 C1 C6 . . . . -1.5(4) ?
C3 C2 C1 F . . . . 178.3(3) ?
C4 C3 C2 C1 . . . . 1.2(4) ?
N1 C4 C3 C2 . . . . -176.6(2) ?
C5 C4 C3 C2 . . . . -0.4(3) ?
N1 C4 C5 C6 . . . . 175.7(2) ?
C3 C4 C5 C6 . . . . -0.3(3) ?
C4 C5 C6 C1 . . . . 0.1(4) ?
C5 C6 C1 C2 . . . . 0.8(5) ?
C5 C6 C1 F . . . . -178.9(3) ?
N1 C7 C8 C9 . . . . -21.70(19) ?
C10 C7 C8 C9 . . . . 100.83(19) ?
N1 C7 C10 C11 . . . . 1.1(3) ?
N1 C7 C10 C15 . . . . -178.22(19) ?
C8 C7 C10 C11 . . . . -116.5(2) ?
C8 C7 C10 C15 . . . . 64.2(2) ?
O1 C9 C8 C7 . . . . -165.5(2) ?
N2 C9 C8 C7 . . . . 13.5(2) ?
C7 C10 C15 C14 . . . . -179.7(2) ?
C11 C10 C15 C14 . . . . 0.9(3) ?
C12 C11 C10 C7 . . . . 179.69(19) ?
C12 C11 C10 C15 . . . . -1.0(3) ?
C10 C11 C12 C13 . . . . 0.5(3) ?
C11 C12 C13 O2 . . . . -179.71(19) ?
C11 C12 C13 C14 . . . . 0.1(3) ?
O2 C13 C14 C15 . . . . 179.7(2) ?
C12 C13 C14 C15 . . . . -0.1(4) ?
C13 C14 C15 C10 . . . . -0.4(4) ?
